data_4065726
loop_
_publ_author_name
'Li, Danfeng'
'Li, Shihui'
'Cui, Dongmei'
'Zhang, Xuequan'

_publ_section_title
;
 \b-Diketiminato Rare-Earth Metal Complexes. Structures, Catalysis, and
 Active Species for Highlycis-1,4-Selective Polymerization of Isoprene
;
_journal_issue 9
_journal_name_full Organometallics
_journal_page_first 2186
_journal_paper_doi 10.1021/om100100r
_journal_volume 29
_journal_year 2010
_chemical_formula_sum 'C87 H129 Al2 Cl6 N6 O0 Y3'
_chemical_formula_weight 1792.35
_chemical_name_systematic
; 
 ? 
;
_space_group_IT_number 4
_symmetry_cell_setting monoclinic
_symmetry_space_group_name_Hall 'P 2yb'
_symmetry_space_group_name_H-M 'P 1 21 1'
_atom_sites_solution_hydrogens geom
_atom_sites_solution_primary direct
_atom_sites_solution_secondary difmap
_audit_creation_method SHELXL-97
_cell_angle_alpha 90.00
_cell_angle_beta 94.773(2)
_cell_angle_gamma 90.00
_cell_formula_units_Z 2
_cell_length_a 13.5041(10)
_cell_length_b 26.7484(19)
_cell_length_c 13.9587(10)
_cell_measurement_temperature 186.5(2)
_cell_volume 5024.6(6)
_computing_structure_refinement 'SHELXL-97 (Sheldrick, 1997)'
_computing_structure_solution 'SHELXS-97 (Sheldrick, 1990)'
_diffrn_ambient_temperature 186.5(2)
_diffrn_measured_fraction_theta_full 0.996
_diffrn_measured_fraction_theta_max 0.996
_diffrn_radiation_monochromator graphite
_diffrn_radiation_source 'fine-focus sealed tube'
_diffrn_radiation_type MoK\a
_diffrn_radiation_wavelength 0.71073
_diffrn_reflns_av_R_equivalents 0.0821
_diffrn_reflns_av_sigmaI/netI 0.2472
_diffrn_reflns_limit_h_max 13
_diffrn_reflns_limit_h_min -16
_diffrn_reflns_limit_k_max 32
_diffrn_reflns_limit_k_min -33
_diffrn_reflns_limit_l_max 14
_diffrn_reflns_limit_l_min -17
_diffrn_reflns_number 28371
_diffrn_reflns_theta_full 26.05
_diffrn_reflns_theta_max 26.05
_diffrn_reflns_theta_min 1.46
_exptl_absorpt_coefficient_mu 1.935
_exptl_absorpt_correction_T_max 0.5944
_exptl_absorpt_correction_T_min 0.5115
_exptl_absorpt_correction_type multi-scan
_exptl_crystal_density_diffrn 1.185
_exptl_crystal_density_method 'not measured'
_exptl_crystal_F_000 1876
_exptl_crystal_size_max 0.40
_exptl_crystal_size_mid 0.35
_exptl_crystal_size_min 0.30
_refine_diff_density_max 1.666
_refine_diff_density_min -0.715
_refine_diff_density_rms 0.152
_refine_ls_abs_structure_details 'Flack H D (1983), Acta Cryst. A39, 876-881'
_refine_ls_abs_structure_Flack 0.984(14)
_refine_ls_extinction_method none
_refine_ls_goodness_of_fit_ref 0.999
_refine_ls_hydrogen_treatment mixed
_refine_ls_matrix_type full
_refine_ls_number_parameters 967
_refine_ls_number_reflns 19183
_refine_ls_number_restraints 1
_refine_ls_restrained_S_all 0.999
_refine_ls_R_factor_all 0.2167
_refine_ls_R_factor_gt 0.1255
_refine_ls_shift/su_max 1.956
_refine_ls_shift/su_mean 0.020
_refine_ls_structure_factor_coef Fsqd
_refine_ls_weighting_details 'calc w=1/[\s^2^(Fo^2^)+(0.2000P)^2^+0.0000P] where P=(Fo^2^+2Fc^2^)/3'
_refine_ls_weighting_scheme calc
_refine_ls_wR_factor_gt 0.2982
_refine_ls_wR_factor_ref 0.3644
_reflns_number_gt 9493
_reflns_number_total 19183
_reflns_threshold_expression >2sigma(I)
_cod_data_source_file om100100r_si_001.cif
_cod_data_source_block 9a
_cod_original_sg_symbol_H-M P2(1)
_cod_database_code 4065726

loop_
_symmetry_equiv_pos_as_xyz
'x, y, z'
'-x, y+1/2, -z'

loop_
_atom_site_label
_atom_site_type_symbol
_atom_site_fract_x
_atom_site_fract_y
_atom_site_fract_z
_atom_site_U_iso_or_equiv
_atom_site_adp_type
_atom_site_occupancy
_atom_site_symmetry_multiplicity
_atom_site_calc_flag
_atom_site_refinement_flags
Al1 Al 0.5338(6) 0.4935(3) 0.8043(6) 0.070(2) Uani 1 1 d .
Al2 Al 0.7176(5) 0.5733(3) 1.0086(5) 0.0568(17) Uani 1 1 d .
C1 C 0.6410(16) 0.2532(9) 0.1042(13) 0.054(6) Uani 1 1 d .
H1A H 0.6276 0.2884 0.1004 0.081 Uiso 1 1 calc R
H1B H 0.5929 0.2355 0.0624 0.081 Uiso 1 1 calc R
H1C H 0.7064 0.2468 0.0849 0.081 Uiso 1 1 calc R
C2 C 0.6351(12) 0.2361(6) 0.2031(11) 0.031(4) Uani 1 1 d .
C3 C 0.5563(15) 0.2045(8) 0.2187(14) 0.050(5) Uani 1 1 d .
H3 H 0.5224 0.1913 0.1637 0.059 Uiso 1 1 calc R
C4 C 0.5199(15) 0.1894(8) 0.3084(14) 0.048(5) Uani 1 1 d .
C5 C 0.4218(16) 0.1622(9) 0.3063(17) 0.070(7) Uani 1 1 d .
H5A H 0.3876 0.1719 0.3609 0.104 Uiso 1 1 calc R
H5B H 0.4335 0.1268 0.3082 0.104 Uiso 1 1 calc R
H5C H 0.3820 0.1706 0.2483 0.104 Uiso 1 1 calc R
C6 C 0.7641(15) 0.2925(7) 0.2502(12) 0.041(5) Uani 1 1 d .
C7 C 0.8612(14) 0.2819(8) 0.2209(13) 0.043(5) Uani 1 1 d .
C8 C 0.9245(19) 0.3215(10) 0.2055(14) 0.065(7) Uani 1 1 d .
H8 H 0.9898 0.3151 0.1926 0.078 Uiso 1 1 calc R
C9 C 0.891(2) 0.3709(10) 0.2093(16) 0.066(7) Uani 1 1 d .
H9 H 0.9317 0.3973 0.1942 0.079 Uiso 1 1 calc R
C10 C 0.798(2) 0.3797(9) 0.2354(15) 0.068(7) Uani 1 1 d .
H10 H 0.7757 0.4125 0.2383 0.081 Uiso 1 1 calc R
C11 C 0.7359(18) 0.3428(9) 0.2572(15) 0.060(6) Uani 1 1 d .
C12 C 0.8938(17) 0.2287(9) 0.2120(13) 0.056(6) Uani 1 1 d .
H12A H 0.9137 0.2156 0.2747 0.084 Uiso 1 1 calc R
H12B H 0.9489 0.2272 0.1728 0.084 Uiso 1 1 calc R
H12C H 0.8398 0.2092 0.1829 0.084 Uiso 1 1 calc R
C13 C 0.6301(18) 0.3553(8) 0.2823(14) 0.057(6) Uani 1 1 d .
H13A H 0.6225 0.3909 0.2863 0.086 Uiso 1 1 calc R
H13B H 0.6186 0.3404 0.3430 0.086 Uiso 1 1 calc R
H13C H 0.5830 0.3423 0.2333 0.086 Uiso 1 1 calc R
C14 C 0.5271(13) 0.1897(7) 0.4817(13) 0.039(5) Uani 1 1 d .
C15 C 0.5388(14) 0.1443(9) 0.5268(14) 0.051(5) Uani 1 1 d .
C16 C 0.5017(18) 0.1365(10) 0.6128(18) 0.064(7) Uani 1 1 d .
H16 H 0.5083 0.1054 0.6424 0.077 Uiso 1 1 calc R
C17 C 0.4571(19) 0.1725(12) 0.6537(17) 0.077(9) Uani 1 1 d .
H17 H 0.4386 0.1680 0.7158 0.093 Uiso 1 1 calc R
C18 C 0.4348(17) 0.2203(11) 0.6051(19) 0.070(7) Uani 1 1 d .
H18 H 0.3951 0.2442 0.6315 0.084 Uiso 1 1 calc R
C19 C 0.4737(14) 0.2284(8) 0.5212(12) 0.044(5) Uani 1 1 d .
C20 C 0.5935(17) 0.1013(8) 0.4800(16) 0.057(6) Uani 1 1 d .
H20A H 0.5976 0.0730 0.5224 0.085 Uiso 1 1 calc R
H20B H 0.6593 0.1120 0.4683 0.085 Uiso 1 1 calc R
H20C H 0.5578 0.0922 0.4202 0.085 Uiso 1 1 calc R
C21 C 0.4506(16) 0.2747(9) 0.4696(17) 0.068(7) Uani 1 1 d .
H21A H 0.5040 0.2830 0.4312 0.102 Uiso 1 1 calc R
H21B H 0.4422 0.3011 0.5149 0.102 Uiso 1 1 calc R
H21C H 0.3904 0.2707 0.4288 0.102 Uiso 1 1 calc R
C22 C 0.983(2) 0.4368(9) 0.7267(18) 0.075(8) Uani 1 1 d .
H22A H 1.0534 0.4344 0.7394 0.112 Uiso 1 1 calc R
H22B H 0.9567 0.4595 0.7717 0.112 Uiso 1 1 calc R
H22C H 0.9670 0.4490 0.6625 0.112 Uiso 1 1 calc R
C23 C 0.9366(17) 0.3861(7) 0.7370(13) 0.046(5) Uani 1 1 d .
C24 C 0.8685(15) 0.3798(7) 0.8116(14) 0.047(5) Uani 1 1 d .
H24 H 0.8459 0.4095 0.8368 0.057 Uiso 1 1 calc R
C25 C 0.8329(14) 0.3381(7) 0.8499(12) 0.040(4) Uani 1 1 d .
C26 C 0.7857(17) 0.3421(8) 0.9439(13) 0.052(6) Uani 1 1 d .
H26A H 0.8156 0.3182 0.9887 0.078 Uiso 1 1 calc R
H26B H 0.7158 0.3355 0.9332 0.078 Uiso 1 1 calc R
H26C H 0.7957 0.3752 0.9695 0.078 Uiso 1 1 calc R
C27 C 1.0392(17) 0.3574(7) 0.6221(16) 0.052(6) Uani 1 1 d .
C28 C 1.025(2) 0.3710(7) 0.5255(16) 0.056(6) Uani 1 1 d .
C29 C 1.099(2) 0.3760(8) 0.4738(17) 0.062(7) Uani 1 1 d .
H29 H 1.0868 0.3856 0.4099 0.074 Uiso 1 1 calc R
C30 C 1.191(3) 0.3682(9) 0.507(2) 0.084(11) Uani 1 1 d .
H30 H 1.2426 0.3724 0.4677 0.101 Uiso 1 1 calc R
C31 C 1.212(2) 0.3539(9) 0.600(3) 0.084(9) Uani 1 1 d .
H31 H 1.2771 0.3476 0.6237 0.101 Uiso 1 1 calc R
C32 C 1.133(2) 0.3487(9) 0.6624(17) 0.062(6) Uani 1 1 d .
C33 C 0.922(2) 0.3839(10) 0.4808(14) 0.074(8) Uani 1 1 d .
H33A H 0.9029 0.4159 0.5038 0.111 Uiso 1 1 calc R
H33B H 0.8759 0.3590 0.4981 0.111 Uiso 1 1 calc R
H33C H 0.9231 0.3849 0.4121 0.111 Uiso 1 1 calc R
C34 C 1.155(2) 0.3302(11) 0.7628(19) 0.086(9) Uani 1 1 d .
H34A H 1.1457 0.3568 0.8073 0.129 Uiso 1 1 calc R
H34B H 1.2226 0.3187 0.7712 0.129 Uiso 1 1 calc R
H34C H 1.1111 0.3030 0.7746 0.129 Uiso 1 1 calc R
C35 C 0.805(2) 0.2484(8) 0.8537(14) 0.059(7) Uani 1 1 d .
C36 C 0.707(2) 0.2334(10) 0.8358(18) 0.075(8) Uani 1 1 d .
C37 C 0.671(3) 0.1914(12) 0.876(2) 0.090(11) Uani 1 1 d .
H37 H 0.6052 0.1821 0.8638 0.108 Uiso 1 1 calc R
C38 C 0.735(3) 0.1633(14) 0.935(3) 0.109(14) Uani 1 1 d .
H38 H 0.7114 0.1340 0.9604 0.131 Uiso 1 1 calc R
C39 C 0.830(4) 0.1757(11) 0.9569(19) 0.107(13) Uani 1 1 d .
H39 H 0.8709 0.1561 0.9982 0.128 Uiso 1 1 calc R
C40 C 0.867(2) 0.2217(10) 0.9138(18) 0.070(7) Uani 1 1 d .
C41 C 0.631(2) 0.2639(12) 0.7786(17) 0.083(10) Uani 1 1 d .
H41A H 0.6189 0.2941 0.8129 0.125 Uiso 1 1 calc R
H41B H 0.5707 0.2452 0.7681 0.125 Uiso 1 1 calc R
H41C H 0.6554 0.2722 0.7178 0.125 Uiso 1 1 calc R
C42 C 0.968(2) 0.2383(10) 0.9390(16) 0.085(9) Uani 1 1 d .
H42A H 1.0024 0.2407 0.8819 0.127 Uiso 1 1 calc R
H42B H 1.0010 0.2148 0.9824 0.127 Uiso 1 1 calc R
H42C H 0.9666 0.2705 0.9694 0.127 Uiso 1 1 calc R
C43 C 1.2798(18) 0.1026(9) 0.487(2) 0.079(8) Uani 1 1 d .
H43A H 1.2778 0.0886 0.4233 0.119 Uiso 1 1 calc R
H43B H 1.3266 0.0843 0.5289 0.119 Uiso 1 1 calc R
H43C H 1.2998 0.1370 0.4848 0.119 Uiso 1 1 calc R
C44 C 1.1734(19) 0.0991(8) 0.5251(17) 0.062(6) Uani 1 1 d .
C45 C 1.1516(15) 0.0676(7) 0.5988(16) 0.048(5) Uani 1 1 d .
H45 H 1.2075 0.0554 0.6347 0.058 Uiso 1 1 calc R
C46 C 1.059(2) 0.0498(8) 0.6309(16) 0.061(7) Uani 1 1 d .
C47 C 1.056(2) 0.0057(8) 0.6924(17) 0.069(7) Uani 1 1 d .
H47A H 1.0479 0.0160 0.7572 0.103 Uiso 1 1 calc R
H47B H 1.1165 -0.0128 0.6907 0.103 Uiso 1 1 calc R
H47C H 1.0007 -0.0150 0.6696 0.103 Uiso 1 1 calc R
C48 C 1.1290(14) 0.1552(7) 0.3949(14) 0.043(5) Uani 1 1 d .
C49 C 1.1619(16) 0.2030(9) 0.4009(19) 0.061(6) Uani 1 1 d .
C50 C 1.1762(15) 0.2284(9) 0.315(2) 0.081(9) Uani 1 1 d .
H50 H 1.1977 0.2614 0.3146 0.097 Uiso 1 1 calc R
C51 C 1.157(2) 0.2014(14) 0.230(2) 0.086(9) Uani 1 1 d .
H51 H 1.1660 0.2179 0.1732 0.103 Uiso 1 1 calc R
C52 C 1.1263(17) 0.1550(10) 0.2241(18) 0.064(6) Uani 1 1 d .
H52 H 1.1174 0.1385 0.1654 0.077 Uiso 1 1 calc R
C53 C 1.1083(17) 0.1320(8) 0.3090(14) 0.053(6) Uani 1 1 d .
C54 C 1.1857(15) 0.2309(8) 0.4975(18) 0.061(6) Uani 1 1 d .
H54A H 1.1475 0.2167 0.5457 0.091 Uiso 1 1 calc R
H54B H 1.1692 0.2657 0.4894 0.091 Uiso 1 1 calc R
H54C H 1.2552 0.2277 0.5172 0.091 Uiso 1 1 calc R
C55 C 1.077(2) 0.0774(9) 0.3025(18) 0.073(7) Uani 1 1 d .
H55A H 1.1325 0.0565 0.3231 0.109 Uiso 1 1 calc R
H55B H 1.0545 0.0694 0.2372 0.109 Uiso 1 1 calc R
H55C H 1.0240 0.0717 0.3430 0.109 Uiso 1 1 calc R
C56 C 0.8838(18) 0.0506(8) 0.6169(16) 0.057(6) Uani 1 1 d .
C57 C 0.839(2) 0.0611(9) 0.7062(17) 0.064(8) Uani 1 1 d .
C58 C 0.753(3) 0.0392(11) 0.715(2) 0.103(13) Uani 1 1 d .
H58 H 0.7219 0.0453 0.7707 0.124 Uiso 1 1 calc R
C59 C 0.703(2) 0.0074(11) 0.647(3) 0.096(11) Uani 1 1 d .
H59 H 0.6425 -0.0068 0.6584 0.115 Uiso 1 1 calc R
C60 C 0.744(2) -0.0023(10) 0.563(2) 0.088(9) Uani 1 1 d .
H60 H 0.7114 -0.0222 0.5160 0.106 Uiso 1 1 calc R
C61 C 0.8385(16) 0.0185(7) 0.5500(17) 0.052(6) Uani 1 1 d .
C62 C 0.889(3) 0.0934(12) 0.7793(16) 0.105(12) Uani 1 1 d .
H62A H 0.8505 0.1233 0.7853 0.157 Uiso 1 1 calc R
H62B H 0.9536 0.1019 0.7611 0.157 Uiso 1 1 calc R
H62C H 0.8949 0.0761 0.8399 0.157 Uiso 1 1 calc R
C63 C 0.8872(19) 0.0060(9) 0.4606(16) 0.065(6) Uani 1 1 d .
H63A H 0.8943 0.0358 0.4236 0.098 Uiso 1 1 calc R
H63B H 0.8470 -0.0177 0.4232 0.098 Uiso 1 1 calc R
H63C H 0.9516 -0.0082 0.4777 0.098 Uiso 1 1 calc R
C64 C 0.560(2) 0.4341(11) 0.884(2) 0.083(8) Uani 1 1 d .
H64A H 0.5937 0.4105 0.8449 0.100 Uiso 1 1 calc R
H64B H 0.6074 0.4439 0.9361 0.100 Uiso 1 1 calc R
C65 C 0.519(3) 0.3720(17) 1.005(3) 0.148(18) Uani 1 1 d .
H65A H 0.5555 0.3450 0.9793 0.222 Uiso 1 1 calc R
H65B H 0.4638 0.3587 1.0361 0.222 Uiso 1 1 calc R
H65C H 0.5618 0.3901 1.0513 0.222 Uiso 1 1 calc R
C66 C 0.439(4) 0.3773(19) 0.856(7) 0.36(7) Uani 1 1 d .
H66A H 0.4866 0.3684 0.8123 0.542 Uiso 1 1 calc R
H66B H 0.3852 0.3955 0.8228 0.542 Uiso 1 1 calc R
H66C H 0.4130 0.3475 0.8836 0.542 Uiso 1 1 calc R
C67 C 0.419(3) 0.5404(14) 0.853(3) 0.124(13) Uani 1 1 d .
H67A H 0.4123 0.5312 0.9197 0.149 Uiso 1 1 calc R
H67B H 0.4448 0.5743 0.8544 0.149 Uiso 1 1 calc R
C68 C 0.318(2) 0.5421(14) 0.804(3) 0.103(10) Uani 1 1 d .
H68 H 0.3306 0.5559 0.7413 0.124 Uiso 1 1 calc R
C69 C 0.263(3) 0.5827(13) 0.846(3) 0.126(14) Uani 1 1 d .
H69A H 0.1949 0.5814 0.8212 0.189 Uiso 1 1 calc R
H69B H 0.2913 0.6142 0.8301 0.189 Uiso 1 1 calc R
H69C H 0.2673 0.5790 0.9149 0.189 Uiso 1 1 calc R
C70 C 0.269(3) 0.5001(17) 0.781(3) 0.141(16) Uani 1 1 d .
H70A H 0.2523 0.4833 0.8379 0.212 Uiso 1 1 calc R
H70B H 0.3099 0.4787 0.7453 0.212 Uiso 1 1 calc R
H70C H 0.2092 0.5081 0.7415 0.212 Uiso 1 1 calc R
C71 C 0.534(2) 0.4909(12) 0.6604(19) 0.092(9) Uani 1 1 d .
H71A H 0.4651 0.4913 0.6335 0.110 Uiso 1 1 calc R
H71B H 0.5646 0.5213 0.6395 0.110 Uiso 1 1 calc R
C72 C 0.586(3) 0.4463(16) 0.6168(19) 0.114(13) Uani 1 1 d .
H72 H 0.5690 0.4153 0.6490 0.137 Uiso 1 1 calc R
C73 C 0.700(4) 0.4563(16) 0.633(3) 0.154(19) Uani 1 1 d .
H73A H 0.7309 0.4483 0.5752 0.231 Uiso 1 1 calc R
H73B H 0.7282 0.4358 0.6847 0.231 Uiso 1 1 calc R
H73C H 0.7114 0.4909 0.6485 0.231 Uiso 1 1 calc R
C74 C 0.559(4) 0.4423(19) 0.513(3) 0.20(3) Uani 1 1 d .
H74A H 0.5492 0.4751 0.4862 0.300 Uiso 1 1 calc R
H74B H 0.4994 0.4232 0.5018 0.300 Uiso 1 1 calc R
H74C H 0.6121 0.4260 0.4831 0.300 Uiso 1 1 calc R
C75 C 0.868(2) 0.5692(10) 1.0132(18) 0.076(8) Uani 1 1 d .
H75A H 0.8916 0.5994 0.9839 0.091 Uiso 1 1 calc R
H75B H 0.8935 0.5699 1.0803 0.091 Uiso 1 1 calc R
C76 C 0.9162(17) 0.5261(10) 0.9676(15) 0.062(6) Uani 1 1 d .
H76 H 0.8888 0.5246 0.9004 0.075 Uiso 1 1 calc R
C77 C 1.027(2) 0.5339(15) 0.967(3) 0.134(16) Uani 1 1 d .
H77A H 1.0392 0.5646 0.9343 0.201 Uiso 1 1 calc R
H77B H 1.0554 0.5065 0.9346 0.201 Uiso 1 1 calc R
H77C H 1.0562 0.5357 1.0320 0.201 Uiso 1 1 calc R
C78 C 0.887(2) 0.4725(9) 1.0193(19) 0.083(9) Uani 1 1 d .
H78A H 0.9438 0.4508 1.0238 0.124 Uiso 1 1 calc R
H78B H 0.8333 0.4568 0.9813 0.124 Uiso 1 1 calc R
H78C H 0.8673 0.4791 1.0825 0.124 Uiso 1 1 calc R
C79 C 0.655(2) 0.5287(12) 1.0979(19) 0.094(10) Uani 1 1 d .
H79A H 0.6178 0.5042 1.0587 0.112 Uiso 1 1 calc R
H79B H 0.7091 0.5107 1.1331 0.112 Uiso 1 1 calc R
C80 C 0.592(3) 0.5458(13) 1.167(2) 0.106(11) Uani 1 1 d .
H80 H 0.6231 0.5719 1.2086 0.127 Uiso 1 1 calc R
C81 C 0.4930(18) 0.5641(12) 1.111(2) 0.086(9) Uani 1 1 d .
H81A H 0.5072 0.5913 1.0696 0.129 Uiso 1 1 calc R
H81B H 0.4479 0.5753 1.1565 0.129 Uiso 1 1 calc R
H81C H 0.4634 0.5371 1.0739 0.129 Uiso 1 1 calc R
C82 C 0.560(4) 0.4968(16) 1.228(4) 0.24(4) Uani 1 1 d .
H82A H 0.4907 0.4904 1.2148 0.365 Uiso 1 1 calc R
H82B H 0.5742 0.5032 1.2959 0.365 Uiso 1 1 calc R
H82C H 0.5978 0.4683 1.2105 0.365 Uiso 1 1 calc R
C83 C 0.6688(17) 0.6427(10) 0.9996(14) 0.065(7) Uani 1 1 d .
H83A H 0.7095 0.6608 0.9571 0.078 Uiso 1 1 calc R
H83B H 0.6017 0.6420 0.9689 0.078 Uiso 1 1 calc R
C84 C 0.6672(19) 0.6729(9) 1.0933(17) 0.065(6) Uani 1 1 d .
H84 H 0.6252 0.6544 1.1349 0.078 Uiso 1 1 calc R
C85 C 0.621(2) 0.7288(11) 1.081(2) 0.096(9) Uani 1 1 d .
H85A H 0.6193 0.7441 1.1433 0.145 Uiso 1 1 calc R
H85B H 0.5546 0.7269 1.0507 0.145 Uiso 1 1 calc R
H85C H 0.6613 0.7486 1.0423 0.145 Uiso 1 1 calc R
C86 C 0.768(2) 0.6765(15) 1.146(3) 0.130(14) Uani 1 1 d .
H86A H 0.7874 0.6442 1.1710 0.195 Uiso 1 1 calc R
H86B H 0.7660 0.6999 1.1978 0.195 Uiso 1 1 calc R
H86C H 0.8149 0.6876 1.1026 0.195 Uiso 1 1 calc R
C94 C 0.482(3) 0.4059(16) 0.927(4) 0.147(18) Uani 1 1 d .
H94 H 0.4332 0.4291 0.9499 0.177 Uiso 1 1 calc R
Cl1 Cl 0.7153(3) 0.30424(15) 0.5415(3) 0.0342(10) Uani 1 1 d .
Cl2 Cl 1.0209(4) 0.20790(17) 0.6923(3) 0.0425(11) Uani 1 1 d .
Cl3 Cl 0.8264(3) 0.13930(15) 0.3886(3) 0.0369(10) Uani 1 1 d .
Cl4 Cl 0.9280(3) 0.25136(15) 0.4694(3) 0.0300(9) Uani 1 1 d .
Cl5 Cl 0.7790(3) 0.18460(15) 0.6108(3) 0.0313(9) Uani 1 1 d .
Cl6 Cl 0.6777(4) 0.5432(2) 0.8473(4) 0.0577(14) Uani 1 1 d .
N1 N 0.6992(10) 0.2532(6) 0.2724(10) 0.034(3) Uani 1 1 d .
N2 N 0.5715(12) 0.1998(6) 0.3918(10) 0.042(4) Uani 1 1 d .
N3 N 0.9579(12) 0.3483(6) 0.6789(11) 0.042(4) Uani 1 1 d .
N4 N 0.8355(13) 0.2924(5) 0.8077(10) 0.042(4) Uani 1 1 d .
N5 N 1.1038(13) 0.1310(6) 0.4839(12) 0.045(4) Uani 1 1 d .
N6 N 0.9735(13) 0.0740(6) 0.5995(11) 0.044(4) Uani 1 1 d .
Y1 Y 0.72846(12) 0.22480(6) 0.42551(11) 0.0301(4) Uani 1 1 d .
Y2 Y 0.87750(13) 0.27616(6) 0.65604(11) 0.0316(4) Uani 1 1 d .
Y3 Y 0.95808(13) 0.15240(6) 0.53847(12) 0.0339(4) Uani 1 1 d .

loop_
_atom_site_aniso_label
_atom_site_aniso_U_11
_atom_site_aniso_U_22
_atom_site_aniso_U_33
_atom_site_aniso_U_23
_atom_site_aniso_U_13
_atom_site_aniso_U_12
Al1 0.070(5) 0.063(5) 0.074(5) 0.010(4) -0.023(4) -0.007(4)
Al2 0.060(4) 0.065(4) 0.046(4) 0.009(3) 0.010(3) 0.001(4)
C1 0.053(13) 0.083(16) 0.025(10) 0.001(10) -0.004(9) 0.016(12)
C2 0.024(9) 0.042(11) 0.027(9) -0.009(7) 0.006(7) -0.005(8)
C3 0.044(12) 0.069(14) 0.033(10) -0.015(9) -0.006(9) 0.008(11)
C4 0.045(12) 0.056(13) 0.042(11) 0.008(10) -0.003(9) -0.009(10)
C5 0.055(15) 0.082(18) 0.072(16) -0.018(13) 0.006(12) -0.048(13)
C6 0.051(13) 0.043(11) 0.024(9) 0.013(8) -0.018(8) -0.009(9)
C7 0.039(11) 0.046(12) 0.046(11) 0.016(9) 0.012(9) -0.008(10)
C8 0.070(17) 0.09(2) 0.030(11) 0.001(11) 0.009(11) -0.010(15)
C9 0.082(19) 0.061(16) 0.055(14) 0.016(12) 0.003(13) -0.024(14)
C10 0.10(2) 0.052(14) 0.048(13) 0.009(11) 0.002(14) -0.022(14)
C11 0.070(17) 0.060(15) 0.056(13) 0.022(11) 0.030(12) 0.016(12)
C12 0.062(14) 0.077(15) 0.032(10) 0.000(11) 0.020(9) -0.006(13)
C13 0.098(19) 0.037(11) 0.034(11) -0.003(9) -0.012(11) 0.009(12)
C14 0.027(10) 0.055(12) 0.036(10) 0.010(9) 0.010(8) -0.008(9)
C15 0.031(11) 0.069(15) 0.052(12) 0.020(11) 0.000(9) -0.005(10)
C16 0.059(16) 0.062(15) 0.076(17) 0.022(13) 0.029(13) -0.006(12)
C17 0.061(17) 0.13(3) 0.043(13) 0.007(15) 0.000(12) -0.039(17)
C18 0.044(14) 0.084(18) 0.085(17) -0.005(16) 0.014(12) -0.005(14)
C19 0.037(11) 0.064(13) 0.029(9) -0.005(10) -0.006(8) -0.013(10)
C20 0.061(15) 0.053(13) 0.060(14) -0.002(11) 0.021(12) -0.026(12)
C21 0.045(13) 0.074(15) 0.089(17) 0.036(14) 0.028(12) -0.003(13)
C22 0.09(2) 0.075(17) 0.066(16) -0.005(13) 0.033(14) -0.023(15)
C23 0.075(16) 0.035(11) 0.028(10) -0.005(8) 0.009(10) -0.018(10)
C24 0.052(13) 0.040(12) 0.050(12) -0.014(9) -0.001(10) -0.003(10)
C25 0.044(12) 0.049(12) 0.029(9) 0.006(8) 0.008(8) 0.003(9)
C26 0.064(15) 0.054(13) 0.041(11) -0.013(9) 0.027(10) -0.022(11)
C27 0.056(15) 0.035(11) 0.067(15) -0.015(10) 0.017(12) -0.016(10)
C28 0.091(19) 0.022(10) 0.056(14) 0.007(9) 0.020(14) -0.019(11)
C29 0.09(2) 0.044(13) 0.057(14) -0.026(11) 0.042(15) 0.003(14)
C30 0.12(3) 0.036(13) 0.11(2) -0.023(14) 0.09(2) -0.024(16)
C31 0.062(18) 0.050(15) 0.15(3) -0.011(16) 0.049(19) -0.014(13)
C32 0.073(18) 0.055(14) 0.059(15) -0.011(11) 0.014(13) -0.020(13)
C33 0.12(2) 0.078(17) 0.024(11) 0.007(10) 0.014(13) -0.040(17)
C34 0.071(19) 0.09(2) 0.10(2) -0.038(17) 0.001(16) 0.006(16)
C35 0.10(2) 0.042(12) 0.034(11) 0.010(10) 0.023(12) 0.000(13)
C36 0.10(2) 0.074(18) 0.063(16) -0.022(13) 0.045(15) -0.051(17)
C37 0.13(3) 0.068(19) 0.08(2) -0.040(16) 0.04(2) -0.053(19)
C38 0.13(3) 0.08(3) 0.12(3) -0.04(2) 0.07(3) -0.04(2)
C39 0.21(4) 0.07(2) 0.049(16) -0.009(14) 0.07(2) 0.05(2)
C40 0.10(2) 0.054(15) 0.064(15) -0.022(13) 0.046(15) -0.021(15)
C41 0.072(18) 0.13(3) 0.053(15) -0.048(16) 0.032(14) -0.042(18)
C42 0.15(3) 0.072(18) 0.038(13) -0.017(12) 0.013(15) 0.025(19)
C43 0.055(16) 0.051(14) 0.14(2) -0.020(15) 0.041(16) 0.015(12)
C44 0.078(17) 0.035(12) 0.066(15) -0.006(11) -0.031(13) -0.004(12)
C45 0.030(11) 0.035(11) 0.076(15) 0.003(10) -0.005(10) 0.015(9)
C46 0.084(19) 0.036(12) 0.060(14) 0.001(10) -0.018(13) 0.028(12)
C47 0.10(2) 0.049(14) 0.063(15) 0.021(11) 0.021(14) 0.022(13)
C48 0.037(11) 0.031(10) 0.061(13) -0.012(9) 0.013(9) -0.005(9)
C49 0.038(13) 0.052(13) 0.094(18) 0.014(13) 0.019(12) -0.003(11)
C50 0.020(11) 0.039(13) 0.18(3) 0.006(17) 0.019(15) 0.000(10)
C51 0.07(2) 0.12(3) 0.068(18) 0.006(18) 0.011(15) 0.024(19)
C52 0.055(15) 0.069(16) 0.072(16) -0.014(14) 0.020(12) -0.020(13)
C53 0.059(14) 0.066(14) 0.035(11) -0.010(10) 0.017(10) 0.006(11)
C54 0.032(11) 0.034(11) 0.12(2) -0.004(12) 0.008(12) -0.013(9)
C55 0.083(19) 0.065(16) 0.073(17) -0.029(13) 0.025(14) -0.009(14)
C56 0.068(17) 0.045(13) 0.059(14) 0.021(11) 0.022(12) 0.027(12)
C57 0.072(17) 0.059(15) 0.067(16) 0.042(13) 0.040(14) 0.044(13)
C58 0.17(4) 0.055(18) 0.10(2) 0.042(17) 0.08(2) 0.06(2)
C59 0.08(2) 0.061(19) 0.15(3) 0.04(2) 0.04(2) 0.013(16)
C60 0.066(19) 0.067(17) 0.14(3) 0.032(17) 0.043(19) -0.002(14)
C61 0.051(13) 0.023(10) 0.086(16) 0.013(10) 0.030(12) 0.008(9)
C62 0.17(3) 0.12(2) 0.030(13) -0.008(14) 0.018(16) 0.08(2)
C63 0.078(18) 0.053(14) 0.065(15) 0.002(11) 0.012(13) -0.002(12)
C64 0.063(18) 0.10(2) 0.079(18) 0.020(16) -0.014(14) -0.011(16)
C65 0.11(3) 0.20(4) 0.15(3) 0.12(3) 0.05(3) 0.02(3)
C66 0.16(6) 0.09(4) 0.8(2) 0.07(7) -0.05(9) -0.06(4)
C67 0.12(3) 0.11(3) 0.13(3) -0.02(2) -0.02(3) -0.03(2)
C68 0.07(2) 0.12(3) 0.12(3) -0.01(2) 0.01(2) -0.03(2)
C69 0.16(4) 0.10(3) 0.12(3) 0.01(2) 0.06(3) 0.04(3)
C70 0.07(2) 0.19(4) 0.16(4) -0.05(3) -0.02(2) -0.03(3)
C71 0.09(2) 0.12(2) 0.071(18) -0.017(17) 0.005(16) 0.031(19)
C72 0.13(3) 0.17(3) 0.044(16) -0.012(18) 0.016(18) 0.05(3)
C73 0.21(5) 0.16(4) 0.10(3) 0.03(3) 0.06(3) 0.09(4)
C74 0.28(7) 0.18(5) 0.12(4) -0.07(3) -0.07(4) 0.07(5)
C75 0.077(19) 0.087(19) 0.064(16) -0.010(14) 0.009(14) 0.019(15)
C76 0.052(14) 0.099(19) 0.036(12) -0.003(12) 0.003(10) 0.003(13)
C77 0.05(2) 0.15(3) 0.21(4) -0.08(3) 0.01(2) -0.01(2)
C78 0.12(3) 0.053(15) 0.068(17) -0.015(13) -0.020(16) 0.016(15)
C79 0.10(2) 0.12(2) 0.079(19) 0.024(17) 0.058(17) 0.031(19)
C80 0.12(3) 0.10(2) 0.11(2) -0.02(2) 0.05(2) -0.02(2)
C81 0.035(14) 0.13(2) 0.10(2) 0.018(18) 0.006(14) -0.015(15)
C82 0.33(8) 0.16(4) 0.28(6) 0.15(4) 0.24(6) 0.13(5)
C83 0.052(14) 0.11(2) 0.032(11) 0.000(12) 0.014(10) 0.000(14)
C84 0.066(16) 0.064(15) 0.065(15) 0.006(12) -0.006(12) 0.018(13)
C85 0.11(2) 0.081(19) 0.10(2) 0.007(18) 0.030(18) 0.013(19)
C86 0.10(3) 0.16(3) 0.12(3) -0.07(3) -0.02(2) 0.05(2)
C94 0.06(2) 0.11(3) 0.26(6) 0.05(3) 0.00(3) -0.04(2)
Cl1 0.039(3) 0.034(2) 0.029(2) -0.0025(17) 0.0005(19) 0.0050(19)
Cl2 0.046(3) 0.048(3) 0.032(2) -0.0071(19) -0.010(2) 0.013(2)
Cl3 0.042(3) 0.034(2) 0.034(2) -0.0052(18) 0.0013(19) 0.0011(19)
Cl4 0.033(2) 0.031(2) 0.027(2) -0.0016(17) 0.0051(17) -0.0016(18)
Cl5 0.038(3) 0.028(2) 0.027(2) 0.0021(17) 0.0018(18) -0.0022(18)
Cl6 0.060(4) 0.062(3) 0.050(3) -0.001(2) -0.002(3) -0.017(3)
N1 0.023(8) 0.044(8) 0.034(8) 0.003(7) 0.004(6) 0.004(7)
N2 0.042(10) 0.058(10) 0.024(8) -0.005(7) 0.002(7) 0.008(8)
N3 0.052(11) 0.038(9) 0.038(9) 0.009(7) 0.013(8) -0.003(8)
N4 0.061(11) 0.032(9) 0.032(8) -0.008(6) 0.003(8) -0.010(8)
N5 0.050(11) 0.027(8) 0.059(11) -0.008(7) 0.008(8) -0.013(8)
N6 0.052(11) 0.046(10) 0.036(9) 0.008(7) 0.007(8) 0.015(8)
Y1 0.0321(9) 0.0313(9) 0.0262(8) -0.0002(7) -0.0015(7) -0.0016(8)
Y2 0.0376(10) 0.0312(9) 0.0257(8) -0.0036(7) 0.0011(7) -0.0016(8)
Y3 0.0388(10) 0.0292(9) 0.0335(9) -0.0009(7) 0.0012(8) 0.0079(8)

loop_
_atom_type_symbol
_atom_type_description
_atom_type_scat_dispersion_real
_atom_type_scat_dispersion_imag
_atom_type_scat_source
C C 0.0033 0.0016 'International Tables Vol C Tables 4.2.6.8 and 6.1.1.4'
H H 0.0000 0.0000 'International Tables Vol C Tables 4.2.6.8 and 6.1.1.4'
N N 0.0061 0.0033 'International Tables Vol C Tables 4.2.6.8 and 6.1.1.4'
O O 0.0106 0.0060 'International Tables Vol C Tables 4.2.6.8 and 6.1.1.4'
Al Al 0.0645 0.0514 'International Tables Vol C Tables 4.2.6.8 and 6.1.1.4'
Cl Cl 0.1484 0.1585 'International Tables Vol C Tables 4.2.6.8 and 6.1.1.4'
Y Y -2.7962 3.5667 'International Tables Vol C Tables 4.2.6.8 and 6.1.1.4'

loop_
_geom_angle_atom_site_label_1
_geom_angle_atom_site_label_2
_geom_angle_atom_site_label_3
_geom_angle
C64 Al1 C71 121.6(14)
C64 Al1 C67 113.3(15)
C71 Al1 C67 113.5(13)
C64 Al1 Cl6 101.9(9)
C71 Al1 Cl6 101.7(10)
C67 Al1 Cl6 100.8(10)
C83 Al2 C79 117.0(10)
C83 Al2 C75 112.4(11)
C79 Al2 C75 115.2(13)
C83 Al2 Cl6 102.0(7)
C79 Al2 Cl6 108.5(11)
C75 Al2 Cl6 99.0(8)
N1 C2 C3 123.9(16)
N1 C2 C1 119.9(16)
C3 C2 C1 116.1(16)
C2 C3 C4 128.8(18)
N2 C4 C3 120.6(18)
N2 C4 C5 120.7(18)
C3 C4 C5 118.7(18)
C11 C6 C7 118.0(18)
C11 C6 N1 121.2(19)
C7 C6 N1 120.8(16)
C8 C7 C6 119(2)
C8 C7 C12 121.5(19)
C6 C7 C12 119.6(16)
C7 C8 C9 121(2)
C10 C9 C8 119(2)
C11 C10 C9 123(2)
C10 C11 C6 121(2)
C10 C11 C13 120(2)
C6 C11 C13 119(2)
C15 C14 C19 121.2(17)
C15 C14 N2 121.2(18)
C19 C14 N2 117.6(17)
C16 C15 C14 120(2)
C16 C15 C20 119(2)
C14 C15 C20 120.5(17)
C17 C16 C15 120(2)
C16 C17 C18 122(2)
C19 C18 C17 118(2)
C18 C19 C14 118(2)
C18 C19 C21 119(2)
C14 C19 C21 122.2(17)
N3 C23 C24 121.7(16)
N3 C23 C22 120.8(17)
C24 C23 C22 117.5(17)
C25 C24 C23 130.4(18)
N4 C25 C24 123.5(16)
N4 C25 C26 118.0(16)
C24 C25 C26 118.5(17)
C32 C27 C28 120(2)
C32 C27 N3 118(2)
C28 C27 N3 122(2)
C29 C28 C27 121(3)
C29 C28 C33 118(2)
C27 C28 C33 120(2)
C28 C29 C30 123(3)
C29 C30 C31 120(2)
C30 C31 C32 120(3)
C27 C32 C31 117(2)
C27 C32 C34 123(2)
C31 C32 C34 120(3)
C40 C35 C36 119(2)
C40 C35 N4 123(2)
C36 C35 N4 118(2)
C37 C36 C35 122(3)
C37 C36 C41 115(3)
C35 C36 C41 123(2)
C36 C37 C38 118(3)
C39 C38 C37 123(4)
C38 C39 C40 118(3)
C35 C40 C42 121(2)
C35 C40 C39 119(3)
C42 C40 C39 120(3)
N5 C44 C45 121(2)
N5 C44 C43 116(2)
C45 C44 C43 123(2)
C44 C45 C46 133(2)
N6 C46 C45 118.5(19)
N6 C46 C47 120(2)
C45 C46 C47 121(2)
C53 C48 C49 122(2)
C53 C48 N5 120.1(17)
C49 C48 N5 117.5(18)
C48 C49 C50 118(2)
C48 C49 C54 124(2)
C50 C49 C54 118(2)
C51 C50 C49 116(2)
C52 C51 C50 126(3)
C51 C52 C53 116(2)
C48 C53 C52 121(2)
C48 C53 C55 121.8(19)
C52 C53 C55 117(2)
C61 C56 N6 120.3(18)
C61 C56 C57 120(2)
N6 C56 C57 119(2)
C58 C57 C62 124(3)
C58 C57 C56 115(3)
C62 C57 C56 121(3)
C57 C58 C59 126(3)
C60 C59 C58 119(3)
C59 C60 C61 118(3)
C56 C61 C60 121(2)
C56 C61 C63 120.3(19)
C60 C61 C63 119(2)
C94 C64 Al1 123(2)
C68 C67 Al1 122(3)
C70 C68 C69 118(3)
C70 C68 C67 121(4)
C69 C68 C67 109(3)
C72 C71 Al1 117(2)
C74 C72 C73 108(3)
C74 C72 C71 111(3)
C73 C72 C71 107(3)
C76 C75 Al2 119.8(19)
C75 C76 C77 111(2)
C75 C76 C78 110.7(19)
C77 C76 C78 113(3)
C80 C79 Al2 123(2)
C79 C80 C81 108(3)
C79 C80 C82 107(3)
C81 C80 C82 105(3)
C84 C83 Al2 118.0(16)
C86 C84 C83 112(2)
C86 C84 C85 109(2)
C83 C84 C85 115(2)
C66 C94 C64 106(5)
C66 C94 C65 107(4)
C64 C94 C65 114(3)
Y1 Cl1 Y2 92.63(14)
Y2 Cl2 Y3 92.87(14)
Y3 Cl3 Y1 92.54(13)
Y1 Cl4 Y2 87.69(12)
Y1 Cl4 Y3 86.89(12)
Y2 Cl4 Y3 86.81(12)
Y1 Cl5 Y2 87.05(12)
Y1 Cl5 Y3 86.45(12)
Y2 Cl5 Y3 86.75(13)
Al1 Cl6 Al2 122.3(4)
C2 N1 C6 118.3(14)
C2 N1 Y1 128.6(12)
C6 N1 Y1 113.0(10)
C4 N2 C14 119.3(16)
C4 N2 Y1 131.5(13)
C14 N2 Y1 108.9(11)
C23 N3 C27 114.9(16)
C23 N3 Y2 127.9(12)
C27 N3 Y2 117.2(12)
C25 N4 C35 122.1(15)
C25 N4 Y2 126.3(11)
C35 N4 Y2 111.5(11)
C44 N5 C48 115.7(18)
C44 N5 Y3 127.7(15)
C48 N5 Y3 116.6(12)
C46 N6 C56 117.1(17)
C46 N6 Y3 127.4(15)
C56 N6 Y3 115.1(12)
N2 Y1 N1 79.3(5)
N2 Y1 Cl1 104.8(4)
N1 Y1 Cl1 106.7(4)
N2 Y1 Cl3 100.1(4)
N1 Y1 Cl3 98.8(4)
Cl1 Y1 Cl3 147.05(15)
N2 Y1 Cl4 177.2(4)
N1 Y1 Cl4 102.1(4)
Cl1 Y1 Cl4 77.19(13)
Cl3 Y1 Cl4 77.32(13)
N2 Y1 Cl5 103.4(4)
N1 Y1 Cl5 175.0(4)
Cl1 Y1 Cl5 76.88(13)
Cl3 Y1 Cl5 76.64(13)
Cl4 Y1 Cl5 75.08(12)
N3 Y2 N4 81.8(5)
N3 Y2 Cl2 103.2(4)
N4 Y2 Cl2 100.7(4)
N3 Y2 Cl1 101.8(4)
N4 Y2 Cl1 104.1(4)
Cl2 Y2 Cl1 146.82(14)
N3 Y2 Cl4 100.6(4)
N4 Y2 Cl4 177.4(4)
Cl2 Y2 Cl4 77.79(13)
Cl1 Y2 Cl4 76.46(13)
N3 Y2 Cl5 175.2(4)
N4 Y2 Cl5 102.9(4)
Cl2 Y2 Cl5 76.81(15)
Cl1 Y2 Cl5 76.49(13)
Cl4 Y2 Cl5 74.71(12)
N5 Y3 N6 80.6(6)
N5 Y3 Cl3 104.4(4)
N6 Y3 Cl3 102.1(4)
N5 Y3 Cl2 100.7(4)
N6 Y3 Cl2 101.4(4)
Cl3 Y3 Cl2 148.05(15)
N5 Y3 Cl5 176.8(4)
N6 Y3 Cl5 101.6(4)
Cl3 Y3 Cl5 77.57(13)
Cl2 Y3 Cl5 76.67(14)
N5 Y3 Cl4 103.2(4)
N6 Y3 Cl4 176.2(4)
Cl3 Y3 Cl4 77.73(13)
Cl2 Y3 Cl4 77.47(13)
Cl5 Y3 Cl4 74.61(12)

loop_
_geom_bond_atom_site_label_1
_geom_bond_atom_site_label_2
_geom_bond_distance
Al1 C64 1.95(3)
Al1 C71 2.01(3)
Al1 C67 2.14(4)
Al1 Cl6 2.389(9)
Al2 C83 1.97(3)
Al2 C79 1.96(3)
Al2 C75 2.04(3)
Al2 Cl6 2.409(9)
C1 C2 1.46(2)
C2 N1 1.32(2)
C2 C3 1.39(3)
C3 C4 1.44(3)
C4 N2 1.33(2)
C4 C5 1.51(3)
C6 C11 1.41(3)
C6 C7 1.43(3)
C6 N1 1.42(2)
C7 C8 1.39(3)
C7 C12 1.50(3)
C8 C9 1.40(3)
C9 C10 1.36(4)
C10 C11 1.34(3)
C11 C13 1.54(3)
C14 C15 1.37(3)
C14 C19 1.40(3)
C14 N2 1.46(2)
C15 C16 1.36(3)
C15 C20 1.54(3)
C16 C17 1.29(4)
C17 C18 1.47(4)
C18 C19 1.34(3)
C19 C21 1.45(3)
C22 C23 1.50(3)
C23 N3 1.34(2)
C23 C24 1.46(3)
C24 C25 1.34(3)
C25 N4 1.36(2)
C25 C26 1.51(2)
C27 C32 1.36(3)
C27 C28 1.40(3)
C27 N3 1.43(2)
C28 C29 1.29(3)
C28 C33 1.51(4)
C29 C30 1.31(4)
C30 C31 1.36(4)
C31 C32 1.44(3)
C32 C34 1.49(3)
C35 C40 1.34(4)
C35 C36 1.39(4)
C35 N4 1.42(2)
C36 C37 1.36(4)
C36 C41 1.49(4)
C37 C38 1.36(5)
C38 C39 1.33(5)
C39 C40 1.47(4)
C40 C42 1.45(4)
C43 C44 1.58(3)
C44 N5 1.36(3)
C44 C45 1.38(3)
C45 C46 1.44(3)
C46 N6 1.37(3)
C46 C47 1.46(3)
C48 C53 1.36(3)
C48 C49 1.36(3)
C48 N5 1.47(2)
C49 C50 1.41(4)
C49 C54 1.55(3)
C50 C51 1.39(4)
C51 C52 1.31(4)
C52 C53 1.37(3)
C53 C55 1.52(3)
C56 C61 1.38(3)
C56 N6 1.40(3)
C56 C57 1.46(3)
C57 C58 1.32(4)
C57 C62 1.46(4)
C58 C59 1.40(5)
C59 C60 1.35(4)
C60 C61 1.42(3)
C61 C63 1.50(3)
C64 C94 1.46(4)
C65 C94 1.48(5)
C66 C94 1.34(8)
C67 C68 1.48(4)
C68 C70 1.33(4)
C68 C69 1.47(4)
C71 C72 1.54(4)
C72 C74 1.47(4)
C72 C73 1.56(5)
C75 C76 1.49(3)
C76 C77 1.51(3)
C76 C78 1.67(3)
C79 C80 1.42(4)
C80 C81 1.57(4)
C80 C82 1.64(5)
C83 C84 1.54(3)
C84 C86 1.49(4)
C84 C85 1.63(4)
Cl1 Y1 2.686(4)
Cl1 Y2 2.708(5)
Cl2 Y2 2.679(5)
Cl2 Y3 2.690(5)
Cl3 Y3 2.654(5)
Cl3 Y1 2.712(4)
Cl4 Y1 2.804(4)
Cl4 Y2 2.826(4)
Cl4 Y3 2.835(4)
Cl5 Y1 2.831(4)
Cl5 Y2 2.833(4)
Cl5 Y3 2.831(5)
N1 Y1 2.271(14)
N2 Y1 2.236(16)
N3 Y2 2.223(15)
N4 Y2 2.278(14)
N5 Y3 2.243(17)
N6 Y3 2.266(15)
